data_4036633
loop_
_publ_author_name
'Dar, Ajaz A.'
'Shadab, M.'
'Khan, Suman'
'Ali, Nahid'
'Khan, Abu T.'

_publ_section_title
;
 One-Pot Synthesis and Evaluation of Antileishmanial Activities of
 Functionalized S-Alkyl/Aryl Benzothiazole-2-carbothioate Scaffold.
;
_journal_issue 8
_journal_name_full 'The Journal of organic chemistry'
_journal_page_first 3149
_journal_page_last 3160
_journal_paper_doi 10.1021/acs.joc.6b00113
_journal_volume 81
_journal_year 2016
_chemical_formula_moiety 'C15 H11 N O S2'
_chemical_formula_sum 'C15 H11 N O S2'
_chemical_formula_weight 285.37
_space_group_IT_number 2
_space_group_name_Hall '-P 1'
_space_group_name_H-M_alt 'P -1'
_symmetry_cell_setting triclinic
_symmetry_space_group_name_H-M 'P -1'
_atom_sites_solution_hydrogens geom
_atom_sites_solution_primary direct
_atom_sites_solution_secondary difmap
_audit_creation_method SHELXL-97
_cell_angle_alpha 87.223(8)
_cell_angle_beta 88.919(9)
_cell_angle_gamma 85.132(9)
_cell_formula_units_Z 2
_cell_length_a 5.6221(11)
_cell_length_b 9.6836(17)
_cell_length_c 12.619(2)
_cell_measurement_reflns_used 2043
_cell_measurement_temperature 296(2)
_cell_measurement_theta_max 25.99
_cell_measurement_theta_min 2.72
_cell_volume 683.6(2)
_computing_structure_refinement 'SHELXL-97 (Sheldrick, 1997)'
_computing_structure_solution 'SHELXS-97 (Sheldrick, 1990)'
_diffrn_ambient_temperature 296(2)
_diffrn_measured_fraction_theta_full 0.981
_diffrn_measured_fraction_theta_max 0.981
_diffrn_measurement_device_type 'CCD area detector'
_diffrn_measurement_method 'phi and omega scans'
_diffrn_radiation_monochromator graphite
_diffrn_radiation_source 'fine-focus sealed tube'
_diffrn_radiation_type MoK\a
_diffrn_radiation_wavelength 0.71073
_diffrn_reflns_av_R_equivalents 0.0289
_diffrn_reflns_av_sigmaI/netI 0.0510
_diffrn_reflns_limit_h_max 5
_diffrn_reflns_limit_h_min -5
_diffrn_reflns_limit_k_max 10
_diffrn_reflns_limit_k_min -11
_diffrn_reflns_limit_l_max 15
_diffrn_reflns_limit_l_min -15
_diffrn_reflns_number 4468
_diffrn_reflns_theta_full 25.25
_diffrn_reflns_theta_max 25.25
_diffrn_reflns_theta_min 1.62
_exptl_absorpt_coefficient_mu 0.379
_exptl_absorpt_correction_type none
_exptl_crystal_colour colorless
_exptl_crystal_density_diffrn 1.386
_exptl_crystal_density_method 'not measured'
_exptl_crystal_description needle
_exptl_crystal_F_000 296
_exptl_crystal_size_max 0.34
_exptl_crystal_size_mid 0.27
_exptl_crystal_size_min 0.20
_refine_diff_density_max 0.502
_refine_diff_density_min -1.095
_refine_diff_density_rms 0.132
_refine_ls_extinction_method none
_refine_ls_goodness_of_fit_ref 1.148
_refine_ls_hydrogen_treatment constr
_refine_ls_matrix_type full
_refine_ls_number_parameters 173
_refine_ls_number_reflns 1960
_refine_ls_number_restraints 0
_refine_ls_restrained_S_all 1.148
_refine_ls_R_factor_all 0.1511
_refine_ls_R_factor_gt 0.0796
_refine_ls_shift/su_max 0.000
_refine_ls_shift/su_mean 0.000
_refine_ls_structure_factor_coef Fsqd
_refine_ls_weighting_details 'calc w=1/[\s^2^(Fo^2^)+(0.0500P)^2^+3.6000P] where P=(Fo^2^+2Fc^2^)/3'
_refine_ls_weighting_scheme calc
_refine_ls_wR_factor_gt 0.1883
_refine_ls_wR_factor_ref 0.2469
_reflns_number_gt 1522
_reflns_number_total 2428
_reflns_threshold_expression >2sigma(I)
_cod_data_source_file jo6b00113_si_002.cif
_cod_data_source_block ad-131_0m
_cod_depositor_comments
;
The following automatic conversions were performed:

data item '_symmetry_cell_setting' value 'Triclinic' was changed to
'triclinic' in accordance with the
/home/saulius/struct/COD-crude-data/automatic-downloads/DataCite-retrospective/ACS/depositions/lib/dictionaries/cif_core.dic
dictionary named 'cif_core.dic' version 2.4.2 last updated on
2011-04-26.

Automatic conversion script
Id: cif_fix_values 6909 2019-04-08 15:41:33Z antanas 
;
_cod_original_cell_volume 683.7(2)
_cod_original_sg_symbol_H-M P-1
_cod_database_code 4036633

loop_
_symmetry_equiv_pos_as_xyz
'x, y, z'
'-x, -y, -z'

loop_
_atom_site_label
_atom_site_type_symbol
_atom_site_fract_x
_atom_site_fract_y
_atom_site_fract_z
_atom_site_U_iso_or_equiv
_atom_site_adp_type
_atom_site_occupancy
_atom_site_symmetry_multiplicity
_atom_site_calc_flag
_atom_site_refinement_flags
S1 S 0.3690(5) 1.0166(2) 0.25160(17) 0.0658(8) Uani 1 1 d .
S2 S 0.9626(5) 0.6973(2) 0.28187(18) 0.0730(9) Uani 1 1 d .
C4 C 0.9627(19) 0.5440(9) 0.2107(6) 0.061(3) Uani 1 1 d .
C3 C 1.1536(18) 0.5101(9) 0.1420(7) 0.064(3) Uani 1 1 d .
H3 H 1.2760 0.5686 0.1321 0.077 Uiso 1 1 calc R
C1 C 0.9769(19) 0.3008(8) 0.0997(7) 0.060(3) Uani 1 1 d .
C6 C 0.7874(19) 0.3364(9) 0.1689(8) 0.069(3) Uani 1 1 d .
H6 H 0.6636 0.2788 0.1779 0.082 Uiso 1 1 calc R
C5 C 0.7819(17) 0.4571(9) 0.2244(7) 0.066(3) Uani 1 1 d .
H5 H 0.6556 0.4793 0.2709 0.079 Uiso 1 1 calc R
C2 C 1.1583(17) 0.3871(9) 0.0881(6) 0.062(3) Uani 1 1 d .
H2 H 1.2871 0.3631 0.0435 0.074 Uiso 1 1 calc R
C7 C 0.6995(17) 0.7915(8) 0.2319(6) 0.061(3) Uani 1 1 d .
O1 O 0.5780(11) 0.7538(6) 0.1625(5) 0.0732(19) Uani 1 1 d .
N1 N 0.7581(13) 0.9679(7) 0.3607(5) 0.059(2) Uani 1 1 d .
C8 C 0.6365(15) 0.9214(8) 0.2865(6) 0.054(2) Uani 1 1 d .
C10 C 0.4226(17) 1.1331(9) 0.3474(6) 0.061(3) Uani 1 1 d .
C9 C 0.6397(17) 1.0903(9) 0.3978(6) 0.062(3) Uani 1 1 d .
C11 C 0.2868(19) 1.2524(9) 0.3749(7) 0.073(3) Uani 1 1 d .
H11 H 0.1447 1.2813 0.3409 0.088 Uiso 1 1 calc R
C14 C 0.7206(19) 1.1662(9) 0.4787(7) 0.071(3) Uani 1 1 d .
H14 H 0.8625 1.1384 0.5133 0.085 Uiso 1 1 calc R
C12 C 0.3703(19) 1.3255(10) 0.4538(7) 0.076(3) Uani 1 1 d .
H12 H 0.2823 1.4060 0.4739 0.091 Uiso 1 1 calc R
C13 C 0.583(2) 1.2836(10) 0.5054(7) 0.075(3) Uani 1 1 d .
H13 H 0.6335 1.3364 0.5590 0.090 Uiso 1 1 calc R
C15 C 0.974(2) 0.1721(9) 0.0373(7) 0.089(3) Uani 1 1 d .
H15A H 0.8927 0.1035 0.0780 0.133 Uiso 1 1 calc R
H15B H 1.1347 0.1361 0.0224 0.133 Uiso 1 1 calc R
H15C H 0.8920 0.1947 -0.0281 0.133 Uiso 1 1 calc R

loop_
_atom_site_aniso_label
_atom_site_aniso_U_11
_atom_site_aniso_U_22
_atom_site_aniso_U_33
_atom_site_aniso_U_23
_atom_site_aniso_U_13
_atom_site_aniso_U_12
S1 0.071(2) 0.0619(14) 0.0660(14) 0.0035(10) -0.0261(12) -0.0110(12)
S2 0.081(2) 0.0682(15) 0.0710(15) -0.0152(11) -0.0318(13) -0.0027(13)
C4 0.078(8) 0.061(5) 0.048(5) 0.007(4) -0.020(5) -0.021(5)
C3 0.065(8) 0.070(6) 0.060(5) 0.011(4) -0.017(5) -0.031(5)
C1 0.068(8) 0.053(5) 0.060(5) 0.007(4) -0.018(5) -0.011(5)
C6 0.068(8) 0.060(6) 0.080(6) 0.013(5) -0.017(6) -0.025(5)
C5 0.058(7) 0.074(6) 0.066(5) 0.007(5) -0.009(5) -0.007(5)
C2 0.059(7) 0.070(6) 0.057(5) -0.001(4) -0.010(4) -0.008(5)
C7 0.078(8) 0.058(5) 0.051(5) 0.001(4) -0.014(4) -0.021(5)
O1 0.075(5) 0.070(4) 0.076(4) -0.011(3) -0.030(3) -0.004(3)
N1 0.065(6) 0.052(4) 0.063(4) 0.002(3) -0.017(4) -0.017(4)
C8 0.058(7) 0.049(5) 0.056(5) 0.006(4) -0.012(4) -0.010(4)
C10 0.080(8) 0.053(5) 0.053(5) 0.012(4) -0.016(5) -0.026(5)
C9 0.083(8) 0.056(5) 0.052(5) 0.012(4) -0.016(5) -0.032(5)
C11 0.091(9) 0.051(5) 0.078(6) 0.016(4) -0.024(5) -0.018(5)
C14 0.094(9) 0.057(6) 0.067(5) 0.006(4) -0.024(5) -0.034(6)
C12 0.094(9) 0.062(6) 0.072(6) 0.007(5) -0.008(6) -0.013(6)
C13 0.116(10) 0.063(6) 0.053(5) -0.001(4) -0.015(5) -0.033(6)
C15 0.134(10) 0.060(6) 0.076(6) -0.010(5) -0.028(6) -0.019(6)

loop_
_atom_type_symbol
_atom_type_description
_atom_type_scat_dispersion_real
_atom_type_scat_dispersion_imag
_atom_type_scat_source
C C 0.0033 0.0016 'International Tables Vol C Tables 4.2.6.8 and 6.1.1.4'
H H 0.0000 0.0000 'International Tables Vol C Tables 4.2.6.8 and 6.1.1.4'
N N 0.0061 0.0033 'International Tables Vol C Tables 4.2.6.8 and 6.1.1.4'
O O 0.0106 0.0060 'International Tables Vol C Tables 4.2.6.8 and 6.1.1.4'
S S 0.1246 0.1234 'International Tables Vol C Tables 4.2.6.8 and 6.1.1.4'

loop_
_geom_angle_atom_site_label_1
_geom_angle_atom_site_label_2
_geom_angle_atom_site_label_3
_geom_angle
C10 S1 C8 88.6(4)
C4 S2 C7 100.4(4)
C5 C4 C3 120.0(9)
C5 C4 S2 121.2(9)
C3 C4 S2 118.8(7)
C4 C3 C2 119.0(8)
C2 C1 C6 118.6(8)
C2 C1 C15 121.8(10)
C6 C1 C15 119.5(8)
C5 C6 C1 120.6(8)
C4 C5 C6 120.2(10)
C1 C2 C3 121.5(9)
O1 C7 C8 122.2(8)
O1 C7 S2 124.8(7)
C8 C7 S2 113.0(5)
C8 N1 C9 109.9(7)
N1 C8 C7 125.4(8)
N1 C8 S1 117.2(7)
C7 C8 S1 117.4(6)
C11 C10 C9 121.4(8)
C11 C10 S1 129.1(7)
C9 C10 S1 109.5(7)
C14 C9 N1 124.8(9)
C14 C9 C10 120.3(9)
N1 C9 C10 114.8(7)
C12 C11 C10 117.2(9)
C13 C14 C9 117.5(9)
C11 C12 C13 122.1(10)
C14 C13 C12 121.4(8)

loop_
_geom_bond_atom_site_label_1
_geom_bond_atom_site_label_2
_geom_bond_distance
S1 C10 1.740(8)
S1 C8 1.748(9)
S2 C4 1.772(9)
S2 C7 1.780(9)
C4 C5 1.377(12)
C4 C3 1.395(13)
C3 C2 1.398(11)
C1 C2 1.374(11)
C1 C6 1.396(13)
C1 C15 1.507(11)
C6 C5 1.390(12)
C7 O1 1.210(8)
C7 C8 1.477(11)
N1 C8 1.290(9)
N1 C9 1.405(11)
C10 C11 1.384(12)
C10 C9 1.408(12)
C9 C14 1.392(10)
C11 C12 1.362(11)
C14 C13 1.371(13)
C12 C13 1.395(13)
